data_1541518
loop_
_publ_author_name
'Brnicevic, N.'
'Basic, I.'
'McCarley, R.E.'
'Hoxha, B.'
'Planinic, P.'

_publ_section_title
;
 Molybdenum and tungsten methoxo clusters with differently bonded methoxo
 groups. Crystal structure of (Na (C H3 O H)5)2 (Mo6 (mue3-Br)8 (O C H3)6)
;
_journal_name_full Polyhedron
_journal_page_first 1553
_journal_page_last 1559
_journal_volume 22
_journal_year 2003
_chemical_formula_sum 'C16 H58 Br8 Mo6 Na2 O16'
_chemical_name_systematic '(Na (C H3 O H)5)2 (Br8 (Mo (C H3 O))6)'
_space_group_IT_number 2
_symmetry_space_group_name_Hall '-P 1'
_symmetry_space_group_name_H-M 'P -1'
_cell_angle_alpha 97.31
_cell_angle_beta 119.36
_cell_angle_gamma 95.42
_cell_formula_units_Z 1
_cell_length_a 10.811
_cell_length_b 12.27
_cell_length_c 10.776
_cell_volume 1215.210
_citation_journal_id_ASTM PLYHDE
_cod_data_source_file Brnicevic_PLYHDE_2003_442.cif
_cod_data_source_block C16H58Br8Mo6Na2O16
_cod_original_cell_volume 1215.21
_cod_database_code 1541518

loop_
_symmetry_equiv_pos_as_xyz
x,y,z
-x,-y,-z

loop_
_atom_site_label
_atom_site_type_symbol
_atom_site_fract_x
_atom_site_fract_y
_atom_site_fract_z
_atom_site_occupancy
_atom_site_U_iso_or_equiv
H2 H-1 0.547 0.232 0.5888 1 0.0
Mo3 Mo+2 0.3782 0.094 0.00829 1 0.0
C4 C+4 0.671 0.464 0.831 1 0.0
H6 H-1 0.005 0.171 0.3752 1 0.0
O8 O-2 0.7759 0.3494 0.525 1 0.0
C2 C+4 0.9632 0.1804 0.4356 1 0.0
H28 H-1 0.7084 0.4577 0.4073 1 0.0
O7 O-2 0.8386 0.1723 0.7631 1 0.0
H10 H+1 0.7628 0.3418 0.9274 1 0.0
C8 C+4 0.672 0.405 0.446 1 0.0
H7 H-1 0.1014 0.1432 0.05 1 0.0
C7 C+4 0.857 0.071 0.71 1 0.0
H20 H-1 0.0893 0.6716 0.8044 1 0.0
O4 O-2 0.7622 0.3803 0.8703 1 0.0
H9 H-1 0.2464 0.2047 0.189 1 0.0
Br2 Br-1 0.57099 0.26878 0.0609 1 0.0
H21 H-1 0.9206 0.6544 0.7265 1 0.0
H29 H-1 0.6417 0.4449 0.5063 1 0.0
Br3 Br-1 0.26285 0.0879 0.7281 1 0.0
Br1 Br-1 0.81307 0.07993 0.0462 1 0.0
H26 H+1 0.793 0.3037 0.4756 1 0.0
Na1 Na+1 0.9121 0.3563 0.7652 1 0.0
H8 H-1 0.139 0.274 0.0867 1 0.0
Br4 Br-1 0.5065 -0.09863 0.7135 1 0.0
H18 H+1 0.0362 0.5777 0.9396 1 0.0
Mo2 Mo+2 0.65533 0.09029 0.16749 1 0.0
O2 O-2 0.8148 0.1939 0.3487 1 0.0
C1 C+4 0.498 0.1819 0.619 1 0.0
C6 C+4 0.002 0.617 0.757 1 0.0
H13 H-1 0.6514 0.4788 0.738 1 0.0
O6 O-2 0.0038 0.5502 0.8538 1 0.0
H16 H-1 0.3167 0.4276 0.8829 1 0.0
Mo1 Mo+2 0.53767 0.0849 0.88711 1 0.0
H3 H-1 0.4114 0.2068 0.6052 1 0.0
H27 H-1 0.5905 0.3534 0.3671 1 0.0
C3 C+4 0.178 0.2067 0.09 1 0.0
H11 H-1 0.7187 0.5319 0.9028 1 0.0
C5 C+4 0.233 0.392 0.792 1 0.0
H5 H-1 0.0167 0.2455 0.5113 1 0.0
H23 H-1 0.7819 0.0451 0.6105 1 0.0
H15 H-1 0.2612 0.3425 0.7372 1 0.0
O3 O-2 0.2464 0.2039 0.0098 1 0.0
H22 H+1 0.7909 0.1662 0.8028 1 0.0
H12 H-1 0.5813 0.4375 0.8251 1 0.0
O5 O-2 0.1364 0.3319 0.8158 1 0.0
H4 H-1 0.9662 0.1158 0.4781 1 0.0
H25 H-1 0.9491 0.0793 0.7159 1 0.0
H14 H+1 0.1638 0.2788 0.8547 1 0.0
H19 H-1 0.9945 0.5711 0.6738 1 0.0
O1 O-2 0.5894 0.1801 0.7681 1 0.0
H17 H-1 0.1892 0.4474 0.7375 1 0.0
H24 H-1 0.8532 0.0177 0.7666 1 0.0
H1 H-1 0.4738 0.1081 0.562 1 0.0
